data_8102583
loop_
_publ_author_name
'Ying-Yin Jiang'
'Dao-Cheng Xia'
'Jian-Fang Ma'

_publ_section_title
;
 Crystal structure of
 m-13,27-di-tert-butyl-3,6,9,17,20,23-hexaazatricyclo[23,3,1,111,15]triaconta-1(28),11,13,15
 (30),25,26-hexaene-29,30-diolato[k5N3,N6,N9,O29,O30:k5N17,N20,N23,O29,O30]bis(thiocyanato-kN)cobalt(II)
 --- methanol (1:2), Co2(C32H52N6O2)(NCS)2 &#x00B7; 2CH3OH
;
_journal_issue 1
_journal_name_full 'Zeitschrift f\"ur Kristallographie - New Crystal Structures'
_journal_page_first 49
_journal_volume 225
_journal_year 2010
_chemical_formula_moiety 'C34 H52 Co2 N8 O2 S2, 2(CH3 OH)'
_chemical_formula_sum 'C36 H60 Co2 N8 O4 S2'
_chemical_formula_weight 842.84
_chemical_melting_point ?
_chemical_name_common
;
[\m-13,27-di-<i>tert</i>-butyl-3,6,9,17,20,23-hexaazatri- cyclo
[23,3,1,1^11,15^]triaconta-1(28),11,13,15
(30),25,26-hexaene-29,30-diolato[\k^5^<i>N^3^</i>,<i>N^6^</i>,<i>N^9^</i>,\
<i>O^29^</i>,<i>O^30^</i>:\k^5^<i>N^17^</i>,<i>N^20^</i>,<i>N^23^</i>,\
<i>O^29^</i>,<i>O^30^</i>]bis(thiocyanato-\kN)cobalt(II)--methanol (1:2)
;
_chemical_name_systematic
;
[\m-13,27-di-<i>tert</i>-butyl-3,6,9,17,20,23-hexaazatri- cyclo
[23,3,1,1^11,15^]triaconta-1(28),11,13,15
(30),25,26-hexaene-29,30-diolato[\k^5^<i>N^3^</i>,<i>N^6^</i>,<i>N^9^</i>,\
<i>O^29^</i>,<i>O^30^</i>:\k^5^<i>N^17^</i>,<i>N^20^</i>,<i>N^23^</i>,\
<i>O^29^</i>,<i>O^30^</i>]bis(thiocyanato-\kN)cobalt(II)---methanol (1:2)
;
_space_group_IT_number 2
_symmetry_cell_setting triclinic
_symmetry_space_group_name_Hall '-P 1'
_symmetry_space_group_name_H-M 'P -1'
_atom_sites_solution_hydrogens geom
_atom_sites_solution_primary direct
_atom_sites_solution_secondary difmap
_audit_creation_method SHELXL-97
_cell_angle_alpha 77.44(3)
_cell_angle_beta 79.73(3)
_cell_angle_gamma 82.19(3)
_cell_formula_units_Z 1
_cell_length_a 8.4580(17)
_cell_length_b 10.448(2)
_cell_length_c 12.553(3)
_cell_measurement_reflns_used 4780
_cell_measurement_temperature 293(2)
_cell_measurement_theta_max 27.470
_cell_measurement_theta_min 3.10
_cell_volume 1059.9(4)
_computing_cell_refinement PROCESS-AUTO
_computing_data_collection 'PROCESS-AUTO(Rigaku, 1998)[4]'
_computing_data_reduction PROCESS-AUTO
_computing_molecular_graphics 'SHELXTL-PLUS (Sheldrick, 1990)'
_computing_publication_material SHELXL-97
_computing_structure_refinement 'SHELXL-97 (Sheldrick, 1997)[5]'
_computing_structure_solution 'SHELXS-97 '
_diffrn_ambient_temperature 293(2)
_diffrn_detector_area_resol_mean 10.0
_diffrn_measured_fraction_theta_full 0.995
_diffrn_measured_fraction_theta_max 0.986
_diffrn_measurement_device_type 'Rigaku RAXIS-RAPID'
_diffrn_measurement_method '\w scan'
_diffrn_radiation_monochromator graphite
_diffrn_radiation_source 'fine-focus sealed tube'
_diffrn_radiation_type MoK\a
_diffrn_radiation_wavelength 0.71069
_diffrn_reflns_av_R_equivalents 0.0416
_diffrn_reflns_av_sigmaI/netI 0.0549
_diffrn_reflns_limit_h_max 10
_diffrn_reflns_limit_h_min -10
_diffrn_reflns_limit_k_max 13
_diffrn_reflns_limit_k_min -13
_diffrn_reflns_limit_l_max 16
_diffrn_reflns_limit_l_min -16
_diffrn_reflns_number 10383
_diffrn_reflns_theta_full 25.00
_diffrn_reflns_theta_max 27.47
_diffrn_reflns_theta_min 3.01
_exptl_absorpt_coefficient_mu 0.926
_exptl_absorpt_correction_T_max 0.820
_exptl_absorpt_correction_T_min 0.629
_exptl_absorpt_correction_type empirical
_exptl_absorpt_process_details
;
 Higashi,T (1995) Program for absorption correction. 
Rigaku Corporation, Tokyo, Japan.
;
_exptl_crystal_colour red
_exptl_crystal_density_diffrn 1.320
_exptl_crystal_density_method 'not measured'
_exptl_crystal_description block
_exptl_crystal_F_000 442
_exptl_crystal_size_max 0.527
_exptl_crystal_size_mid 0.424
_exptl_crystal_size_min 0.210
_refine_diff_density_max 0.900
_refine_diff_density_min -0.468
_refine_diff_density_rms 0.100
_refine_ls_extinction_method none
_refine_ls_goodness_of_fit_ref 1.070
_refine_ls_hydrogen_treatment mixed
_refine_ls_matrix_type full
_refine_ls_number_parameters 244
_refine_ls_number_reflns 4780
_refine_ls_number_restraints 348
_refine_ls_restrained_S_all 1.082
_refine_ls_R_factor_all 0.0685
_refine_ls_R_factor_gt 0.0528
_refine_ls_shift/su_max 0.024
_refine_ls_shift/su_mean 0.002
_refine_ls_structure_factor_coef Fsqd
_refine_ls_weighting_details 'calc w=1/[\s^2^(Fo^2^)+(0.0873P)^2^+0.3510P] where P=(Fo^2^+2Fc^2^)/3'
_refine_ls_weighting_scheme calc
_refine_ls_wR_factor_gt 0.1478
_refine_ls_wR_factor_ref 0.1581
_reflns_number_gt 3742
_reflns_number_total 4780
_reflns_threshold_expression >2sigma(I)
_cod_data_source_file 1267-2801.cff
_cod_data_source_block yy
_cod_depositor_comments
;
 Marking attached hydrogen atoms.

 Antanas Vaitkus,
 2017-09-11

The following automatic conversions were performed:
'_symmetry_cell_setting' value 'Triclinic' changed to 'triclinic'
according to '/home/saulius/struct/CIF-dictionaries/cif_core.dic'
dictionary named 'cif_core.dic' version 2.4.1 from 2010-06-29.

Automatic conversion script
Id: cif_fix_enum 1555 2011-01-17 13:19:09Z saulius 

The following automatic conversions were performed:

'_chemical_melting_point' value 'not measured' was changed to '?' -
the value is undefined or not given.

Automatic conversion script
Id: cif_fix_values 1569 2011-02-09 13:29:24Z adriana 
;
_cod_original_sg_symbol_Hall '-P 1 '
_cod_original_sg_symbol_H-M p-1
_cod_database_code 8102583

loop_
_symmetry_equiv_pos_as_xyz
'x, y, z'
'-x, -y, -z'

loop_
_atom_site_label
_atom_site_type_symbol
_atom_site_fract_x
_atom_site_fract_y
_atom_site_fract_z
_atom_site_U_iso_or_equiv
_atom_site_adp_type
_atom_site_occupancy
_atom_site_symmetry_multiplicity
_atom_site_Wyckoff_symbol
_atom_site_calc_flag
_atom_site_refinement_flags
_atom_site_disorder_assembly
_atom_site_disorder_group
_atom_site_attached_hydrogens
C1 C -0.1627(9) 0.3742(6) 1.1337(4) 0.0991(17) Uani 1 2 i d U A . 0
H1A H -0.2464 0.4389 1.1077 0.149 Uiso 1 2 i calc R . . 0
H1B H -0.0616 0.4118 1.1157 0.149 Uiso 1 2 i calc R . . 0
H1C H -0.1879 0.3464 1.2124 0.149 Uiso 1 2 i calc R . . 0
C2 C -0.328(3) 0.231(4) 1.1179(15) 0.071(4) Uani 0.35(4) 2 i d PU A 1 0
H2A H -0.3952 0.3028 1.0812 0.107 Uiso 0.35(4) 2 i calc PR A 1 0
H2B H -0.3524 0.2267 1.1962 0.107 Uiso 0.35(4) 2 i calc PR A 1 0
H2C H -0.3473 0.1501 1.1011 0.107 Uiso 0.35(4) 2 i calc PR A 1 0
C2' C -0.2947(18) 0.173(2) 1.1097(10) 0.080(3) Uani 0.65(4) 2 i d PU A 2 0
H2'1 H -0.3878 0.2253 1.0838 0.120 Uiso 0.65(4) 2 i calc PR A 2 0
H2'2 H -0.3164 0.1456 1.1886 0.120 Uiso 0.65(4) 2 i calc PR A 2 0
H2'3 H -0.2705 0.0967 1.0764 0.120 Uiso 0.65(4) 2 i calc PR A 2 0
C3 C -0.0169(7) 0.1562(6) 1.1217(4) 0.1034(19) Uani 1 2 i d U A . 0
H3A H -0.0436 0.1288 1.2003 0.155 Uiso 1 2 i calc R . . 0
H3B H 0.0825 0.1964 1.1046 0.155 Uiso 1 2 i calc R . . 0
H3C H -0.0048 0.0809 1.0876 0.155 Uiso 1 2 i calc R . . 0
C4 C -0.1505(5) 0.2547(4) 1.0784(3) 0.0542(9) Uani 1 2 i d U . . 0
C5 C -0.1172(4) 0.3036(3) 0.9524(3) 0.0441(7) Uani 1 2 i d U A . 0
C6 C -0.2373(4) 0.3745(3) 0.8951(3) 0.0438(7) Uani 1 2 i d U . . 0
H6 H -0.3403 0.3887 0.9341 0.053 Uiso 1 2 i calc R A . 0
C7 C -0.2112(4) 0.4256(3) 0.7818(3) 0.0372(6) Uani 1 2 i d U A . 0
C8 C -0.0564(4) 0.4101(3) 0.7207(3) 0.0345(6) Uani 1 2 i d U . . 0
C9 C 0.0693(4) 0.3418(3) 0.7787(3) 0.0379(6) Uani 1 2 i d U A . 0
C10 C 0.0340(4) 0.2893(3) 0.8912(3) 0.0421(7) Uani 1 2 i d U . . 0
H10 H 0.1174 0.2418 0.9270 0.051 Uiso 1 2 i calc R A . 0
C11 C 0.2416(4) 0.3347(4) 0.7260(3) 0.0432(7) Uani 1 2 i d U . . 0
H11A H 0.3062 0.2802 0.7787 0.052 Uiso 1 2 i calc R A . 0
H11B H 0.2764 0.4226 0.7091 0.052 Uiso 1 2 i calc R . . 0
C12 C 0.2309(5) 0.1446(3) 0.6391(3) 0.0520(8) Uani 1 2 i d U . . 0
H12A H 0.2135 0.1065 0.7175 0.062 Uiso 1 2 i calc R A . 0
H12B H 0.3191 0.0913 0.6038 0.062 Uiso 1 2 i calc R . . 0
C13 C 0.0801(5) 0.1434(4) 0.5913(3) 0.0538(9) Uani 1 2 i d U A . 0
H13A H 0.0679 0.0540 0.5862 0.065 Uiso 1 2 i calc R . . 0
H13B H -0.0134 0.1744 0.6394 0.065 Uiso 1 2 i calc R . . 0
C14 C 0.2011(5) 0.1735(4) 0.3943(3) 0.0526(9) Uani 1 2 i d U . . 0
H14A H 0.1479 0.1137 0.3665 0.063 Uiso 1 2 i calc R . . 0
H14B H 0.2940 0.1244 0.4250 0.063 Uiso 1 2 i calc R . . 0
C15 C 0.2547(5) 0.2854(3) 0.3015(3) 0.0504(8) Uani 1 2 i d U . . 0
H15A H 0.3348 0.2512 0.2463 0.060 Uiso 1 2 i calc R . . 0
H15B H 0.1632 0.3294 0.2665 0.060 Uiso 1 2 i calc R . . 0
C16 C -0.3564(4) 0.4956(4) 0.7305(3) 0.0452(8) Uani 1 2 i d U . . 0
H16A H -0.3936 0.4371 0.6920 0.054 Uiso 1 2 i calc R A . 0
H16B H -0.4427 0.5139 0.7890 0.054 Uiso 1 2 i calc R . . 0
C17 C 0.3140(4) 0.6726(3) 0.5223(3) 0.0393(7) Uani 1 2 i d . . . 0
N4 N 0.2932(4) 0.5699(3) 0.5110(3) 0.0516(7) Uani 1 2 i d . A . 0
O1 O -0.0251(2) 0.4592(2) 0.61173(17) 0.0361(5) Uani 1 2 i d . . . 0
Co1 Co 0.16660(4) 0.41430(4) 0.49409(3) 0.03198(16) Uani 1 2 i d . . . 0
S1 S 0.34172(12) 0.81807(9) 0.53793(10) 0.0586(3) Uani 1 2 i d . . . 0
O2 O 0.6124(19) 0.0865(15) 0.8571(13) 0.343(7) Uiso 1 2 i d . . . 1
C18 C 0.612(3) 0.077(2) 0.772(2) 0.308(10) Uiso 1 2 i d . . . 3
N1 N 0.2744(3) 0.2806(3) 0.6228(2) 0.0408(6) Uani 1 2 i d . A . 0
H1N H 0.365(5) 0.277(4) 0.598(3) 0.049 Uiso 1 2 i d . . . 0
N2 N 0.0892(3) 0.2293(3) 0.4798(3) 0.0448(7) Uani 1 2 i d . A . 0
H2N H -0.009(5) 0.246(4) 0.458(3) 0.054 Uiso 1 2 i d . . . 0
N3 N 0.3244(3) 0.3794(3) 0.3478(2) 0.0403(6) Uani 1 2 i d . . . 0
H3N H 0.418(5) 0.341(4) 0.369(3) 0.048 Uiso 1 2 i d . . . 0

loop_
_atom_site_aniso_label
_atom_site_aniso_U_11
_atom_site_aniso_U_22
_atom_site_aniso_U_33
_atom_site_aniso_U_23
_atom_site_aniso_U_13
_atom_site_aniso_U_12
C1 0.150(5) 0.093(4) 0.050(3) -0.017(2) -0.002(3) -0.008(3)
C2 0.073(7) 0.087(8) 0.042(5) 0.002(6) 0.006(5) -0.012(6)
C2' 0.083(5) 0.083(6) 0.058(4) 0.016(4) -0.003(4) -0.014(5)
C3 0.108(4) 0.117(4) 0.054(3) 0.025(3) -0.004(3) 0.019(3)
C4 0.062(2) 0.058(2) 0.0347(17) 0.0012(15) -0.0018(16) -0.0057(18)
C5 0.0512(16) 0.0438(16) 0.0325(15) -0.0020(13) -0.0005(13) -0.0049(14)
C6 0.0434(15) 0.0462(17) 0.0356(16) -0.0035(13) 0.0036(13) -0.0032(14)
C7 0.0350(14) 0.0382(15) 0.0342(15) -0.0025(12) -0.0027(12) -0.0007(12)
C8 0.0347(13) 0.0347(14) 0.0319(14) -0.0033(11) -0.0041(11) -0.0023(12)
C9 0.0396(14) 0.0366(15) 0.0347(15) -0.0026(12) -0.0061(12) -0.0007(12)
C10 0.0455(15) 0.0440(16) 0.0334(15) -0.0029(13) -0.0092(13) 0.0034(13)
C11 0.0380(15) 0.0521(18) 0.0371(16) -0.0028(14) -0.0110(13) 0.0002(14)
C12 0.0599(19) 0.0375(17) 0.0490(19) 0.0008(14) -0.0025(16) 0.0055(15)
C13 0.0538(18) 0.0389(17) 0.060(2) -0.0019(15) 0.0065(16) -0.0079(15)
C14 0.059(2) 0.0403(18) 0.060(2) -0.0181(16) -0.0093(17) 0.0052(16)
C15 0.0561(19) 0.0445(19) 0.049(2) -0.0165(16) -0.0060(16) 0.0085(16)
C16 0.0310(14) 0.0562(19) 0.0408(17) -0.0018(15) 0.0020(13) 0.0002(14)
C17 0.0276(14) 0.0452(19) 0.0427(18) -0.0041(14) -0.0038(12) -0.0047(13)
N4 0.0467(16) 0.0486(18) 0.060(2) -0.0087(15) -0.0085(14) -0.0107(14)
O1 0.0322(10) 0.0402(12) 0.0292(11) -0.0001(9) -0.0015(8) 0.0049(9)
Co1 0.0288(2) 0.0294(2) 0.0344(3) -0.00346(16) -0.00288(16) 0.00130(16)
S1 0.0536(5) 0.0394(5) 0.0854(8) -0.0164(5) -0.0156(5) -0.0006(4)
N1 0.0315(12) 0.0408(15) 0.0430(16) -0.0020(12) -0.0019(12) 0.0067(12)
N2 0.0320(13) 0.0376(15) 0.065(2) -0.0115(14) -0.0098(13) 0.0002(11)
N3 0.0300(12) 0.0444(16) 0.0408(15) -0.0042(12) -0.0035(11) 0.0068(11)

loop_
_atom_type_symbol
_atom_type_description
_atom_type_scat_dispersion_real
_atom_type_scat_dispersion_imag
_atom_type_scat_source
C C 0.0033 0.0016 'International Tables Vol C Tables 4.2.6.8 and 6.1.1.4'
H H 0.0000 0.0000 'International Tables Vol C Tables 4.2.6.8 and 6.1.1.4'
N N 0.0061 0.0033 'International Tables Vol C Tables 4.2.6.8 and 6.1.1.4'
O O 0.0106 0.0060 'International Tables Vol C Tables 4.2.6.8 and 6.1.1.4'
Co Co 0.3494 0.9721 'International Tables Vol C Tables 4.2.6.8 and 6.1.1.4'
S S 0.1246 0.1234 'International Tables Vol C Tables 4.2.6.8 and 6.1.1.4'

loop_
_geom_angle_atom_site_label_1
_geom_angle_atom_site_label_2
_geom_angle_atom_site_label_3
_geom_angle
_geom_angle_site_symmetry_1
_geom_angle_site_symmetry_3
_geom_angle_publ_flag
C4 C1 H1A 109.5 . . ?
C4 C1 H1B 109.5 . . ?
H1A C1 H1B 109.5 . . ?
C4 C1 H1C 109.5 . . ?
H1A C1 H1C 109.5 . . ?
H1B C1 H1C 109.5 . . ?
C4 C2 H2A 109.5 . . ?
C4 C2 H2B 109.5 . . ?
H2A C2 H2B 109.5 . . ?
C4 C2 H2C 109.5 . . ?
H2A C2 H2C 109.5 . . ?
H2B C2 H2C 109.5 . . ?
C4 C2' H2'1 109.5 . . ?
C4 C2' H2'2 109.5 . . ?
H2'1 C2' H2'2 109.5 . . ?
C4 C2' H2'3 109.5 . . ?
H2'1 C2' H2'3 109.5 . . ?
H2'2 C2' H2'3 109.5 . . ?
C4 C3 H3A 109.5 . . ?
C4 C3 H3B 109.5 . . ?
H3A C3 H3B 109.5 . . ?
C4 C3 H3C 109.5 . . ?
H3A C3 H3C 109.5 . . ?
H3B C3 H3C 109.5 . . ?
C3 C4 C2 120.9(13) . . ?
C3 C4 C2' 101.8(8) . . ?
C2 C4 C2' 24.8(8) . . ?
C3 C4 C1 107.4(4) . . ?
C2 C4 C1 93.7(13) . . ?
C2' C4 C1 116.3(9) . . ?
C3 C4 C5 112.8(4) . . ?
C2 C4 C5 111.4(8) . . ?
C2' C4 C5 110.3(5) . . ?
C1 C4 C5 108.1(3) . . ?
C10 C5 C6 115.9(3) . . ?
C10 C5 C4 122.8(3) . . ?
C6 C5 C4 121.1(3) . . ?
C5 C6 C7 123.2(3) . . ?
C5 C6 H6 118.4 . . ?
C7 C6 H6 118.4 . . ?
C6 C7 C8 120.1(3) . . ?
C6 C7 C16 116.9(3) . . ?
C8 C7 C16 123.0(3) . . ?
O1 C8 C7 122.2(3) . . ?
O1 C8 C9 120.3(3) . . ?
C7 C8 C9 117.4(3) . . ?
C10 C9 C8 119.5(3) . . ?
C10 C9 C11 118.1(3) . . ?
C8 C9 C11 122.1(3) . . ?
C5 C10 C9 123.7(3) . . ?
C5 C10 H10 118.1 . . ?
C9 C10 H10 118.1 . . ?
C9 C11 N1 114.6(3) . . ?
C9 C11 H11A 108.6 . . ?
N1 C11 H11A 108.6 . . ?
C9 C11 H11B 108.6 . . ?
N1 C11 H11B 108.6 . . ?
H11A C11 H11B 107.6 . . ?
N1 C12 C13 110.8(3) . . ?
N1 C12 H12A 109.5 . . ?
C13 C12 H12A 109.5 . . ?
N1 C12 H12B 109.5 . . ?
C13 C12 H12B 109.5 . . ?
H12A C12 H12B 108.1 . . ?
N2 C13 C12 110.2(3) . . ?
N2 C13 H13A 109.6 . . ?
C12 C13 H13A 109.6 . . ?
N2 C13 H13B 109.6 . . ?
C12 C13 H13B 109.6 . . ?
H13A C13 H13B 108.1 . . ?
N2 C14 C15 108.5(3) . . ?
N2 C14 H14A 110.0 . . ?
C15 C14 H14A 110.0 . . ?
N2 C14 H14B 110.0 . . ?
C15 C14 H14B 110.0 . . ?
H14A C14 H14B 108.4 . . ?
N3 C15 C14 108.7(3) . . ?
N3 C15 H15A 110.0 . . ?
C14 C15 H15A 110.0 . . ?
N3 C15 H15B 110.0 . . ?
C14 C15 H15B 110.0 . . ?
H15A C15 H15B 108.3 . . ?
N3 C16 C7 114.0(3) 2_566 . ?
N3 C16 H16A 108.8 2_566 . ?
C7 C16 H16A 108.8 . . ?
N3 C16 H16B 108.8 2_566 . ?
C7 C16 H16B 108.8 . . ?
H16A C16 H16B 107.6 . . ?
N4 C17 S1 179.5(3) . . ?
C17 N4 Co1 158.9(3) . . ?
C8 O1 Co1 130.82(18) . . ?
C8 O1 Co1 130.91(18) . 2_566 ?
Co1 O1 Co1 97.88(9) . 2_566 ?
O1 Co1 O1 82.12(9) . 2_566 ?
O1 Co1 N4 92.41(11) . . ?
O1 Co1 N4 92.52(11) 2_566 . ?
O1 Co1 N3 166.93(9) . . ?
O1 Co1 N3 85.99(10) 2_566 . ?
N4 Co1 N3 93.51(12) . . ?
O1 Co1 N1 88.61(10) . . ?
O1 Co1 N1 170.10(10) 2_566 . ?
N4 Co1 N1 91.29(12) . . ?
N3 Co1 N1 102.89(11) . . ?
O1 Co1 N2 96.20(10) . . ?
O1 Co1 N2 98.10(10) 2_566 . ?
N4 Co1 N2 167.14(12) . . ?
N3 Co1 N2 80.09(12) . . ?
N1 Co1 N2 79.41(12) . . ?
C12 N1 C11 113.5(3) . . ?
C12 N1 Co1 113.1(2) . . ?
C11 N1 Co1 110.3(2) . . ?
C12 N1 H1N 105(3) . . ?
C11 N1 H1N 112(3) . . ?
Co1 N1 H1N 103(3) . . ?
C14 N2 C13 113.8(3) . . ?
C14 N2 Co1 109.7(2) . . ?
C13 N2 Co1 106.6(2) . . ?
C14 N2 H2N 107(3) . . ?
C13 N2 H2N 111(3) . . ?
Co1 N2 H2N 108(3) . . ?
C15 N3 C16 114.1(3) . 2_566 ?
C15 N3 Co1 108.2(2) . . ?
C16 N3 Co1 111.3(2) 2_566 . ?
C15 N3 H3N 109(2) . . ?
C16 N3 H3N 108(2) 2_566 . ?
Co1 N3 H3N 106(2) . . ?

loop_
_geom_bond_atom_site_label_1
_geom_bond_atom_site_label_2
_geom_bond_distance
_geom_bond_site_symmetry_2
_geom_bond_publ_flag
C1 C4 1.539(6) . ?
C1 H1A 0.9600 . ?
C1 H1B 0.9600 . ?
C1 H1C 0.9600 . ?
C2 C4 1.528(19) . ?
C2 H2A 0.9600 . ?
C2 H2B 0.9600 . ?
C2 H2C 0.9600 . ?
C2' C4 1.529(11) . ?
C2' H2'1 0.9600 . ?
C2' H2'2 0.9600 . ?
C2' H2'3 0.9600 . ?
C3 C4 1.514(6) . ?
C3 H3A 0.9600 . ?
C3 H3B 0.9600 . ?
C3 H3C 0.9600 . ?
C4 C5 1.540(5) . ?
C5 C10 1.377(5) . ?
C5 C6 1.387(5) . ?
C6 C7 1.395(5) . ?
C6 H6 0.9300 . ?
C7 C8 1.403(4) . ?
C7 C16 1.514(4) . ?
C8 O1 1.344(4) . ?
C8 C9 1.419(4) . ?
C9 C10 1.393(5) . ?
C9 C11 1.488(5) . ?
C10 H10 0.9300 . ?
C11 N1 1.491(4) . ?
C11 H11A 0.9700 . ?
C11 H11B 0.9700 . ?
C12 N1 1.478(5) . ?
C12 C13 1.506(5) . ?
C12 H12A 0.9700 . ?
C12 H12B 0.9700 . ?
C13 N2 1.484(5) . ?
C13 H13A 0.9700 . ?
C13 H13B 0.9700 . ?
C14 N2 1.465(5) . ?
C14 C15 1.514(6) . ?
C14 H14A 0.9700 . ?
C14 H14B 0.9700 . ?
C15 N3 1.476(4) . ?
C15 H15A 0.9700 . ?
C15 H15B 0.9700 . ?
C16 N3 1.479(4) 2_566 ?
C16 H16A 0.9700 . ?
C16 H16B 0.9700 . ?
C17 N4 1.153(4) . ?
C17 S1 1.627(4) . ?
N4 Co1 2.130(3) . ?
O1 Co1 2.066(2) . ?
O1 Co1 2.078(2) 2_566 ?
Co1 O1 2.078(2) 2_566 ?
Co1 N3 2.138(3) . ?
Co1 N1 2.143(3) . ?
Co1 N2 2.175(3) . ?
O2 C18 1.09(2) . ?
N1 H1N 0.77(4) . ?
N2 H2N 0.91(4) . ?
N3 C16 1.479(4) 2_566 ?
N3 H3N 0.89(4) . ?

loop_
_geom_torsion_atom_site_label_1
_geom_torsion_atom_site_label_2
_geom_torsion_atom_site_label_3
_geom_torsion_atom_site_label_4
_geom_torsion
_geom_torsion_site_symmetry_1
_geom_torsion_site_symmetry_2
_geom_torsion_site_symmetry_3
_geom_torsion_site_symmetry_4
_geom_torsion_publ_flag
C3 C4 C5 C10 -17.2(6) . . . . ?
C2 C4 C5 C10 -156.9(15) . . . . ?
C2' C4 C5 C10 -130.3(10) . . . . ?
C1 C4 C5 C10 101.5(5) . . . . ?
C3 C4 C5 C6 167.9(4) . . . . ?
C2 C4 C5 C6 28.1(16) . . . . ?
C2' C4 C5 C6 54.7(10) . . . . ?
C1 C4 C5 C6 -73.5(5) . . . . ?
C10 C5 C6 C7 2.0(5) . . . . ?
C4 C5 C6 C7 177.2(3) . . . . ?
C5 C6 C7 C8 -2.1(5) . . . . ?
C5 C6 C7 C16 177.4(3) . . . . ?
C6 C7 C8 O1 -179.1(3) . . . . ?
C16 C7 C8 O1 1.4(5) . . . . ?
C6 C7 C8 C9 -0.2(5) . . . . ?
C16 C7 C8 C9 -179.7(3) . . . . ?
O1 C8 C9 C10 -178.7(3) . . . . ?
C7 C8 C9 C10 2.4(4) . . . . ?
O1 C8 C9 C11 7.2(5) . . . . ?
C7 C8 C9 C11 -171.8(3) . . . . ?
C6 C5 C10 C9 0.4(5) . . . . ?
C4 C5 C10 C9 -174.8(3) . . . . ?
C8 C9 C10 C5 -2.6(5) . . . . ?
C11 C9 C10 C5 171.8(3) . . . . ?
C10 C9 C11 N1 130.1(3) . . . . ?
C8 C9 C11 N1 -55.7(4) . . . . ?
N1 C12 C13 N2 45.4(4) . . . . ?
N2 C14 C15 N3 55.6(4) . . . . ?
C6 C7 C16 N3 136.0(3) . . . 2_566 ?
C8 C7 C16 N3 -44.5(4) . . . 2_566 ?
S1 C17 N4 Co1 -15(41) . . . . ?
C7 C8 O1 Co1 -162.1(2) . . . . ?
C9 C8 O1 Co1 19.0(4) . . . . ?
C7 C8 O1 Co1 9.1(4) . . . 2_566 ?
C9 C8 O1 Co1 -169.8(2) . . . 2_566 ?
C8 O1 Co1 O1 173.3(3) . . . 2_566 ?
Co1 O1 Co1 O1 0.0 2_566 . . 2_566 ?
C8 O1 Co1 N4 -94.5(3) . . . . ?
Co1 O1 Co1 N4 92.21(11) 2_566 . . . ?
C8 O1 Co1 N3 148.6(4) . . . . ?
Co1 O1 Co1 N3 -24.7(5) 2_566 . . . ?
C8 O1 Co1 N1 -3.2(3) . . . . ?
Co1 O1 Co1 N1 -176.55(10) 2_566 . . . ?
C8 O1 Co1 N2 76.0(3) . . . . ?
Co1 O1 Co1 N2 -97.36(11) 2_566 . . . ?
C17 N4 Co1 O1 -39.7(9) . . . . ?
C17 N4 Co1 O1 42.6(9) . . . 2_566 ?
C17 N4 Co1 N3 128.7(9) . . . . ?
C17 N4 Co1 N1 -128.3(9) . . . . ?
C17 N4 Co1 N2 -171.7(7) . . . . ?
C13 C12 N1 C11 106.7(3) . . . . ?
C13 C12 N1 Co1 -19.9(4) . . . . ?
C9 C11 N1 C12 -60.2(4) . . . . ?
C9 C11 N1 Co1 67.9(3) . . . . ?
O1 Co1 N1 C12 92.0(2) . . . . ?
O1 Co1 N1 C12 71.7(6) 2_566 . . . ?
N4 Co1 N1 C12 -175.6(2) . . . . ?
N3 Co1 N1 C12 -81.7(2) . . . . ?
N2 Co1 N1 C12 -4.6(2) . . . . ?
O1 Co1 N1 C11 -36.3(2) . . . . ?
O1 Co1 N1 C11 -56.6(7) 2_566 . . . ?
N4 Co1 N1 C11 56.0(2) . . . . ?
N3 Co1 N1 C11 149.9(2) . . . . ?
N2 Co1 N1 C11 -132.9(2) . . . . ?
C15 C14 N2 C13 -156.0(3) . . . . ?
C15 C14 N2 Co1 -36.7(3) . . . . ?
C12 C13 N2 C14 73.5(4) . . . . ?
C12 C13 N2 Co1 -47.6(3) . . . . ?
O1 Co1 N2 C14 177.0(2) . . . . ?
O1 Co1 N2 C14 94.1(2) 2_566 . . . ?
N4 Co1 N2 C14 -51.3(6) . . . . ?
N3 Co1 N2 C14 9.7(2) . . . . ?
N1 Co1 N2 C14 -95.6(2) . . . . ?
O1 Co1 N2 C13 -59.4(2) . . . . ?
O1 Co1 N2 C13 -142.3(2) 2_566 . . . ?
N4 Co1 N2 C13 72.3(6) . . . . ?
N3 Co1 N2 C13 133.3(2) . . . . ?
N1 Co1 N2 C13 28.0(2) . . . . ?
C14 C15 N3 C16 -170.2(3) . . . 2_566 ?
C14 C15 N3 Co1 -45.8(3) . . . . ?
O1 Co1 N3 C15 -54.6(5) . . . . ?
O1 Co1 N3 C15 -79.2(2) 2_566 . . . ?
N4 Co1 N3 C15 -171.4(2) . . . . ?
N1 Co1 N3 C15 96.4(2) . . . . ?
N2 Co1 N3 C15 19.8(2) . . . . ?
O1 Co1 N3 C16 71.4(5) . . . 2_566 ?
O1 Co1 N3 C16 46.9(2) 2_566 . . 2_566 ?
N4 Co1 N3 C16 -45.4(2) . . . 2_566 ?
N1 Co1 N3 C16 -137.5(2) . . . 2_566 ?
N2 Co1 N3 C16 145.8(2) . . . 2_566 ?
